data_9004716
loop_
_publ_author_name
'Piilonen, P. C.'
'McDonald, A. M.'
'Lalonde, A. E.'

_publ_section_title
;
 Insights into astrophyllite-group minerals II: Crystal chemistry
 Note: sample US5
;
_journal_name_full 'The Canadian Mineralogist'
_journal_page_first 27
_journal_page_last 54
_journal_paper_doi 10.2113/gscanmin.41.1.27
_journal_volume 41
_journal_year 2003
_chemical_compound_source 'granitic pegmatite at Mount Rosa, Pikes Peak, Colorado, USA'
_chemical_formula_sum 'F0.5 Fe6.282 H8 K1.858 Na0.697 Nb0.462 O30 Rb0.142 Si8 Ti1.538'
_chemical_name_mineral Astrophyllite
_space_group_IT_number 2
_symmetry_space_group_name_Hall '-P 1'
_symmetry_space_group_name_H-M 'P -1'
_cell_angle_alpha 113.040
_cell_angle_beta 94.523
_cell_angle_gamma 103.093
_cell_formula_units_Z 1
_cell_length_a 5.3627
_cell_length_b 11.851
_cell_length_c 11.668
_cell_volume 652.938
_database_code_amcsd 0005809
_exptl_crystal_density_diffrn 3.282
_cod_original_formula_sum 'Fe6.282 Na.697 (Ti1.538 Nb.462) Si8 (K1.858 Rb.142) O30 F.5 H8'
_cod_database_code 9004716

loop_
_space_group_symop_operation_xyz
x,y,z
-x,-y,-z

loop_
_atom_site_aniso_label
_atom_site_aniso_U_11
_atom_site_aniso_U_22
_atom_site_aniso_U_33
_atom_site_aniso_U_12
_atom_site_aniso_U_13
_atom_site_aniso_U_23
Fe(1) 0.00950 0.00890 0.01300 0.00180 0.00290 0.00530
Na(1) 0.00950 0.00890 0.01300 0.00180 0.00290 0.00530
Fe(2) 0.01040 0.01110 0.01520 0.00230 0.00400 0.00690
Fe(3) 0.00860 0.00960 0.01460 0.00290 0.00430 0.00570
Fe(4) 0.00670 0.00750 0.01260 0.00170 0.00290 0.00270
Ti 0.00670 0.00740 0.01480 0.00100 0.00280 0.00540
Nb 0.00670 0.00740 0.01480 0.00100 0.00280 0.00540
Si(1) 0.01300 0.01220 0.01250 0.00380 0.00280 0.00540
Si(2) 0.01100 0.00930 0.01370 0.00250 0.00290 0.00340
Si(3) 0.01280 0.01110 0.01230 0.00280 0.00190 0.00630
Si(4) 0.01190 0.01020 0.01220 0.00220 0.00200 0.00590
K 0.08780 0.06520 0.02660 0.01450 0.00440 0.01170
Rb 0.08780 0.06520 0.02660 0.01450 0.00440 0.01170
Na 0.03510 0.01350 0.01260 0.00370 0.00230 0.00590
O(1) 0.01200 0.00740 0.01380 -0.00040 0.00090 0.00770
O(2) 0.01140 0.00900 0.01550 -0.00030 0.00070 0.00740
O(3) 0.00840 0.01020 0.01580 0.00340 0.00350 0.00670
O-H(4) 0.01570 0.00710 0.01400 0.00350 0.00220 0.00650
O-H(5) 0.01430 0.01410 0.01270 0.00530 0.00230 0.00490
O(6) 0.00850 0.01130 0.01040 0.00050 -0.00090 0.00380
O(7) 0.01100 0.01150 0.00950 0.00010 -0.00130 0.00350
O(8) 0.01610 0.02260 0.01740 -0.00050 0.00250 0.00350
O(9) 0.03450 0.04450 0.01390 -0.02720 0.01260 -0.01030
O(10) 0.01970 0.02580 0.01980 0.00540 -0.00210 0.00860
O(11) 0.07710 0.07110 0.02320 0.06700 0.02260 0.01960
O(12) 0.06860 0.04020 0.01630 0.03710 -0.02050 -0.00360
O(13) 0.05560 0.00810 0.01630 0.00110 0.00290 0.00620
O(14) 0.05950 0.01080 0.02690 0.00010 0.00490 0.01430
O(15) 0.02770 0.06940 0.01770 -0.03210 -0.00600 0.02090
F(16) 0.01870 0.01910 0.01580 0.00450 0.00060 0.00790

loop_
_atom_site_label
_atom_site_fract_x
_atom_site_fract_y
_atom_site_fract_z
_atom_site_occupancy
_atom_site_U_iso_or_equiv
Fe(1) 0.84930 0.20550 0.48010 0.89100 0.01030
Na(1) 0.84930 0.20550 0.48010 0.10900 0.01030
Fe(2) 0.28010 0.06747 0.48930 1.00000 0.01180
Fe(3) 0.42260 0.35234 0.48620 1.00000 0.01050
Fe(4) 0.00000 0.50000 0.50000 0.50000 0.00940
Ti 0.07860 0.08633 0.19810 0.76900 0.00950
Nb 0.07860 0.08633 0.19810 0.23100 0.00950
Si(1) 0.67710 0.27190 0.23300 1.00000 0.01250
Si(2) 0.81540 0.54680 0.25460 1.00000 0.01180
Si(3) 0.38070 0.67570 0.25730 1.00000 0.01180
Si(4) 0.50810 0.93370 0.23710 1.00000 0.01130
K 0.13150 0.26400 0.99620 0.92900 0.06400
Rb 0.13150 0.26400 0.99620 0.07100 0.06400
Na 0.50000 0.00000 0.00000 0.47900 0.02090
O(1) 0.72540 0.31800 0.38570 1.00000 0.01070
O(2) 0.14710 0.16150 0.37300 1.00000 0.01190
O(3) 0.12650 0.39100 0.59280 1.00000 0.01080
O-H(4) 0.29820 0.46250 0.40100 1.00000 0.01150
O-H(5) 0.99010 0.11620 0.59110 1.00000 0.01370
O(6) 0.55990 0.25810 0.59080 1.00000 0.01090
O(7) 0.57330 0.01650 0.38980 1.00000 0.01170
O(8) 0.07740 0.59030 0.20160 1.00000 0.02140
O(9) 0.24520 0.04100 0.82520 1.00000 0.04470
O(10) 0.42630 0.41280 0.79790 1.00000 0.02260
O(11) 0.12500 0.80660 0.82870 1.00000 0.04820
O(12) 0.26340 0.95840 0.17350 1.00000 0.04460
O(13) 0.26870 0.60640 0.80390 1.00000 0.02790
O(14) 0.57360 0.22010 0.79950 1.00000 0.03230
O(15) 0.38230 0.19210 0.17050 1.00000 0.04620
F(16) 0.00000 0.00000 0.00000 0.50000 0.01800
H(1)1 0.27000 0.41600 0.30900 1.00000 0.04060
H(1)2 0.03000 0.14300 0.68300 1.00000 0.03430

loop_
_cod_changelog_entry_id
_cod_changelog_entry_author
_cod_changelog_entry_date
_cod_changelog_entry_text
1
;cod-tools version 3.10.1
Id: cif_fix_AMCSD_aniso_labels 10200 2024-08-01 14:09:44Z saulius
;
2024-08-02T12:20:44+03:00
;Changed the following '_atom_site_aniso_label' values:
'OH(4)' -> 'O-H(4)'
'OH(5)' -> 'O-H(5)'
;
2
;cod-tools version 3.10.1
Id: cif_fix_AMCSD_atom_labels 10224 2024-08-07 11:09:31Z saulius
;
2024-08-07T19:39:13+03:00
;Changed the following '_atom_site_label' values:
the first duplicated label 'H(1)'  converted to 'H(1)1'
duplicated label 'H(1)' at index 31 converted to 'H(1)2'
;

loop_
_cod_related_entry_id
_cod_related_entry_database
_cod_related_entry_code
1 AMCSD 0005809
